data_4126014
loop_
_publ_author_name
'Yu, Songjie'
'Wu, Caizhi'
'Ge, Shaozhong'

_publ_section_title
;
 Cobalt-Catalyzed Asymmetric Hydroboration/Cyclization of 1,6-Enynes with
 Pinacolborane.
;
_journal_issue 19
_journal_name_full 'Journal of the American Chemical Society'
_journal_page_first 6526
_journal_page_last 6529
_journal_paper_doi 10.1021/jacs.7b01708
_journal_volume 139
_journal_year 2017
_chemical_absolute_configuration ad
_chemical_formula_sum 'C19 H24 O4'
_chemical_formula_weight 316.38
_space_group_crystal_system hexagonal
_space_group_IT_number 169
_space_group_name_Hall 'P 61'
_space_group_name_H-M_alt 'P 61'
_symmetry_space_group_name_Hall 'P 61'
_symmetry_space_group_name_H-M 'P 61'
_atom_sites_solution_hydrogens mixed
_audit_creation_method SHELXL-2014/7
_cell_angle_alpha 90
_cell_angle_beta 90
_cell_angle_gamma 120
_cell_formula_units_Z 6
_cell_length_a 20.4847(8)
_cell_length_b 20.4847(8)
_cell_length_c 6.8358(3)
_cell_measurement_reflns_used 9222
_cell_measurement_temperature 100(2)
_cell_measurement_theta_max 72.20
_cell_measurement_theta_min 4.99
_cell_volume 2484.16(18)
_computing_cell_refinement 'APEX3 v2016.1-0 (Bruker AXS)'
_computing_data_collection 'APEX3 (Bruker AXS)'
_computing_data_reduction 'SAINT V8.32B (Bruker AXS Inc., 2014)'
_computing_molecular_graphics 'Bruker SHELXTL'
_computing_publication_material 'Bruker SHELXTL'
_computing_structure_refinement 'SHELXL--2014 (Sheldrick 2014)'
_computing_structure_solution 'SHELXT--(Sheldrick 2015)'
_diffrn_ambient_temperature 100(2)
_diffrn_measured_fraction_theta_full 1.000
_diffrn_measured_fraction_theta_max 0.998
_diffrn_measurement_device_type 'Bruker D8 Venture'
_diffrn_measurement_method '\f and \w scans'
_diffrn_radiation_type CuK\a
_diffrn_radiation_wavelength 1.54178
_diffrn_reflns_av_R_equivalents 0.0269
_diffrn_reflns_av_unetI/netI 0.0087
_diffrn_reflns_Laue_measured_fraction_full 1.000
_diffrn_reflns_Laue_measured_fraction_max 0.998
_diffrn_reflns_limit_h_max 25
_diffrn_reflns_limit_h_min -25
_diffrn_reflns_limit_k_max 25
_diffrn_reflns_limit_k_min -25
_diffrn_reflns_limit_l_max 8
_diffrn_reflns_limit_l_min -8
_diffrn_reflns_number 72547
_diffrn_reflns_point_group_measured_fraction_full 1.000
_diffrn_reflns_point_group_measured_fraction_max 0.998
_diffrn_reflns_theta_full 67.679
_diffrn_reflns_theta_max 72.369
_diffrn_reflns_theta_min 2.491
_exptl_absorpt_coefficient_mu 0.710
_exptl_absorpt_correction_T_max 0.7536
_exptl_absorpt_correction_T_min 0.7034
_exptl_absorpt_correction_type multi-scan
_exptl_absorpt_process_details 'Sadabs, (Sheldrick 2012)'
_exptl_crystal_colour Colourless
_exptl_crystal_density_diffrn 1.269
_exptl_crystal_density_meas ?
_exptl_crystal_density_method 'Not Measured'
_exptl_crystal_description Rod
_exptl_crystal_F_000 1020
_exptl_crystal_size_max 0.286
_exptl_crystal_size_mid 0.221
_exptl_crystal_size_min 0.194
_refine_diff_density_max 0.135
_refine_diff_density_min -0.217
_refine_diff_density_rms 0.042
_refine_ls_abs_structure_details
; 
 Flack x determined using 1477 quotients [(I+)-(I-)]/[(I+)+(I-)] 
 (Parsons, Flack and Wagner, Acta Cryst. B69 (2013) 249-259). 
;
_refine_ls_abs_structure_Flack 0.020(18)
_refine_ls_extinction_method none
_refine_ls_goodness_of_fit_ref 1.087
_refine_ls_hydrogen_treatment mixed
_refine_ls_matrix_type full
_refine_ls_number_parameters 212
_refine_ls_number_reflns 3283
_refine_ls_number_restraints 1
_refine_ls_restrained_S_all 1.087
_refine_ls_R_factor_all 0.0256
_refine_ls_R_factor_gt 0.0254
_refine_ls_shift/su_max 0.000
_refine_ls_shift/su_mean 0.000
_refine_ls_structure_factor_coef Fsqd
_refine_ls_weighting_details 'w=1/[\s^2^(Fo^2^)+(0.0377P)^2^+0.3998P] where P=(Fo^2^+2Fc^2^)/3'
_refine_ls_weighting_scheme calc
_refine_ls_wR_factor_gt 0.0648
_refine_ls_wR_factor_ref 0.0650
_reflns_Friedel_coverage 0.837
_reflns_Friedel_fraction_full 1.000
_reflns_Friedel_fraction_max 0.999
_reflns_number_gt 3256
_reflns_number_total 3283
_reflns_threshold_expression 'I > 2\s(I)'
_cod_data_source_file ja7b01708_si_004.cif
_cod_data_source_block G712
_cod_depositor_comments
;
The following automatic conversions were performed:

'_exptl_absorpt_correction_type' value 'Multi-scan' changed to
'multi-scan' according to
/home/data/users/saulius/crontab/automatic-downloads/rss-feeds/ACS/lib/dictionaries/cif_core.dic
dictionary named 'cif_core.dic' version 2.4.2 from 2011-04-26.

'_exptl_crystal_density_meas' value 'Not Measured' was changed to '?'
- the value is perceived as not measured.

Automatic conversion script
Id: cif_fix_values 4973 2017-02-22 13:04:09Z antanas 

 Adding full bibliography for 4126012--4126014.cif.
;
_cod_original_cell_volume 2484.2(2)
_cod_database_code 4126014
_shelx_shelxl_version_number 2014/7
_shelx_space_group_comment
; 
The symmetry employed for this shelxl refinement is uniquely defined 
by the following loop, which should always be used as a source of 
symmetry information in preference to the above space-group names. 
They are only intended as comments. 
;
_computing_bruker_data_scaling 'SADABS V2012/1 (Bruker AXS Inc.)'

loop_
_space_group_symop_operation_xyz
'x, y, z'
'-y, x-y, z+1/3'
'-x+y, -x, z+2/3'
'-x, -y, z+1/2'
'y, -x+y, z+5/6'
'x-y, x, z+1/6'

loop_
_atom_site_label
_atom_site_type_symbol
_atom_site_fract_x
_atom_site_fract_y
_atom_site_fract_z
_atom_site_U_iso_or_equiv
_atom_site_adp_type
_atom_site_occupancy
_atom_site_site_symmetry_order
_atom_site_calc_flag
_atom_site_refinement_flags_posn
_atom_site_refinement_flags_adp
O1 O 0.93714(6) 0.86283(6) 0.05962(19) 0.0262(3) Uani 1 1 d . .
H1 H 0.9170(14) 0.8858(13) 0.005(4) 0.043(7) Uiso 1 1 d . .
O2 O 0.78725(5) 0.77222(5) 0.46262(17) 0.0178(2) Uani 1 1 d . .
O3 O 0.58116(6) 0.56306(6) 0.67796(16) 0.0223(2) Uani 1 1 d . .
O4 O 0.57037(6) 0.66042(6) 0.80270(16) 0.0216(2) Uani 1 1 d . .
C1 C 0.88029(8) 0.78607(8) 0.0863(2) 0.0192(3) Uani 1 1 d . .
H1A H 0.8889 0.7541 -0.0066 0.023 Uiso 1 1 calc R U
H1B H 0.8304 0.7804 0.0571 0.023 Uiso 1 1 calc R U
C2 C 0.86753(8) 0.80547(8) 0.4506(2) 0.0206(3) Uani 1 1 d . .
H2A H 0.8887 0.8023 0.5781 0.025 Uiso 1 1 calc R U
H2B H 0.8913 0.8590 0.4111 0.025 Uiso 1 1 calc R U
C3 C 0.88024(8) 0.75933(8) 0.2955(2) 0.0178(3) Uani 1 1 d . .
H3 H 0.9276 0.7582 0.3226 0.021 Uiso 1 1 calc R U
C4 C 0.81144(8) 0.68155(8) 0.3236(2) 0.0169(3) Uani 1 1 d . .
C5 C 0.75504(8) 0.69127(7) 0.4486(2) 0.0150(3) Uani 1 1 d . .
C6 C 0.67725(8) 0.66098(8) 0.3561(2) 0.0155(3) Uani 1 1 d . .
H6A H 0.6543 0.6060 0.3347 0.019 Uiso 1 1 calc R U
H6B H 0.6828 0.6852 0.2271 0.019 Uiso 1 1 calc R U
C7 C 0.62486(8) 0.67591(8) 0.4849(2) 0.0170(3) Uani 1 1 d . .
H7A H 0.6448 0.7309 0.4941 0.020 Uiso 1 1 calc R U
H7B H 0.5743 0.6527 0.4240 0.020 Uiso 1 1 calc R U
C8 C 0.61820(8) 0.64386(8) 0.6881(2) 0.0169(3) Uani 1 1 d . .
C9 C 0.69561(8) 0.67430(8) 0.7828(2) 0.0183(3) Uani 1 1 d . .
H9A H 0.6897 0.6505 0.9125 0.022 Uiso 1 1 calc R U
H9B H 0.7188 0.7293 0.8026 0.022 Uiso 1 1 calc R U
C10 C 0.74727(8) 0.65831(8) 0.6551(2) 0.0178(3) Uani 1 1 d . .
H10A H 0.7265 0.6032 0.6458 0.021 Uiso 1 1 calc R U
H10B H 0.7977 0.6806 0.7167 0.021 Uiso 1 1 calc R U
C11 C 0.53485(9) 0.60022(9) 0.9414(2) 0.0228(3) Uani 1 1 d . .
H11A H 0.4858 0.5935 0.9848 0.027 Uiso 1 1 calc R U
H11B H 0.5674 0.6093 1.0570 0.027 Uiso 1 1 calc R U
C12 C 0.52456(10) 0.53266(9) 0.8258(2) 0.0259(3) Uani 1 1 d . .
H12A H 0.5314 0.4974 0.9109 0.031 Uiso 1 1 calc R U
H12B H 0.4737 0.5054 0.7666 0.031 Uiso 1 1 calc R U
C13 C 0.80523(9) 0.61961(9) 0.2430(2) 0.0218(3) Uani 1 1 d . .
H13 H 0.8475 0.6263 0.1696 0.026 Uiso 1 1 calc R U
C14 C 0.74032(9) 0.54087(9) 0.2531(3) 0.0249(3) Uani 1 1 d . .
C15 C 0.72889(11) 0.49613(10) 0.4180(3) 0.0334(4) Uani 1 1 d . .
H15 H 0.7619 0.5161 0.5270 0.040 Uiso 1 1 calc R U
C16 C 0.66901(13) 0.42215(11) 0.4225(4) 0.0453(6) Uani 1 1 d . .
H16 H 0.6613 0.3920 0.5352 0.054 Uiso 1 1 calc R U
C17 C 0.62080(11) 0.39218(10) 0.2653(5) 0.0501(7) Uani 1 1 d . .
H17 H 0.5797 0.3420 0.2706 0.060 Uiso 1 1 calc R U
C18 C 0.63265(11) 0.43568(11) 0.0996(4) 0.0462(6) Uani 1 1 d . .
H18 H 0.6000 0.4151 -0.0098 0.055 Uiso 1 1 calc R U
C19 C 0.69260(10) 0.50977(10) 0.0931(3) 0.0338(4) Uani 1 1 d . .
H19 H 0.7009 0.5392 -0.0215 0.041 Uiso 1 1 calc R U

loop_
_atom_site_aniso_label
_atom_site_aniso_U_11
_atom_site_aniso_U_22
_atom_site_aniso_U_33
_atom_site_aniso_U_23
_atom_site_aniso_U_13
_atom_site_aniso_U_12
O1 0.0153(5) 0.0196(6) 0.0383(7) 0.0120(5) -0.0041(5) 0.0045(5)
O2 0.0135(5) 0.0128(5) 0.0257(5) -0.0010(4) -0.0003(4) 0.0053(4)
O3 0.0232(5) 0.0152(5) 0.0224(6) 0.0001(4) 0.0081(4) 0.0050(4)
O4 0.0224(5) 0.0237(5) 0.0201(5) -0.0013(4) 0.0060(4) 0.0125(4)
C1 0.0137(6) 0.0172(7) 0.0253(8) 0.0041(6) -0.0003(6) 0.0068(6)
C2 0.0141(7) 0.0187(7) 0.0260(7) 0.0001(6) -0.0011(6) 0.0059(6)
C3 0.0128(6) 0.0172(7) 0.0234(7) 0.0029(6) -0.0003(6) 0.0075(6)
C4 0.0139(7) 0.0180(7) 0.0194(7) 0.0047(6) 0.0009(6) 0.0084(5)
C5 0.0148(7) 0.0127(6) 0.0172(7) 0.0008(5) 0.0000(5) 0.0066(5)
C6 0.0142(6) 0.0170(7) 0.0139(6) -0.0008(5) -0.0005(5) 0.0067(5)
C7 0.0149(6) 0.0189(7) 0.0173(7) -0.0015(6) -0.0010(5) 0.0086(6)
C8 0.0172(7) 0.0155(7) 0.0168(7) -0.0026(6) 0.0021(5) 0.0074(6)
C9 0.0212(7) 0.0202(7) 0.0138(7) -0.0009(6) -0.0008(6) 0.0105(6)
C10 0.0184(7) 0.0201(7) 0.0163(7) 0.0011(6) -0.0011(5) 0.0107(6)
C11 0.0185(7) 0.0283(8) 0.0166(7) -0.0004(6) 0.0032(6) 0.0081(6)
C12 0.0256(8) 0.0232(8) 0.0193(7) 0.0009(6) 0.0073(6) 0.0050(7)
C13 0.0198(7) 0.0190(7) 0.0282(8) 0.0040(6) 0.0082(6) 0.0109(6)
C14 0.0237(7) 0.0166(7) 0.0379(9) 0.0021(7) 0.0114(7) 0.0127(6)
C15 0.0378(10) 0.0221(8) 0.0450(11) 0.0079(8) 0.0172(8) 0.0183(8)
C16 0.0487(12) 0.0212(8) 0.0689(16) 0.0150(9) 0.0330(11) 0.0198(9)
C17 0.0289(9) 0.0154(8) 0.103(2) 0.0003(11) 0.0234(12) 0.0086(7)
C18 0.0294(9) 0.0235(9) 0.0854(18) -0.0145(10) -0.0037(11) 0.0130(8)
C19 0.0308(9) 0.0219(8) 0.0504(12) -0.0034(8) 0.0011(8) 0.0145(7)

loop_
_atom_type_symbol
_atom_type_description
_atom_type_scat_dispersion_real
_atom_type_scat_dispersion_imag
_atom_type_scat_source
C C 0.0181 0.0091 'International Tables Vol C Tables 4.2.6.8 and 6.1.1.4'
H H 0.0000 0.0000 'International Tables Vol C Tables 4.2.6.8 and 6.1.1.4'
O O 0.0492 0.0322 'International Tables Vol C Tables 4.2.6.8 and 6.1.1.4'

loop_
_geom_angle_atom_site_label_1
_geom_angle_atom_site_label_2
_geom_angle_atom_site_label_3
_geom_angle
C1 O1 H1 108.2(16)
C2 O2 C5 107.32(10)
C12 O3 C8 108.35(11)
C8 O4 C11 105.86(11)
O1 C1 C3 111.61(13)
O1 C1 H1A 109.3
C3 C1 H1A 109.3
O1 C1 H1B 109.3
C3 C1 H1B 109.3
H1A C1 H1B 108.0
O2 C2 C3 104.82(11)
O2 C2 H2A 110.8
C3 C2 H2A 110.8
O2 C2 H2B 110.8
C3 C2 H2B 110.8
H2A C2 H2B 108.9
C4 C3 C2 101.84(12)
C4 C3 C1 109.08(12)
C2 C3 C1 113.37(12)
C4 C3 H3 110.7
C2 C3 H3 110.7
C1 C3 H3 110.7
C13 C4 C3 122.91(13)
C13 C4 C5 129.66(13)
C3 C4 C5 107.39(12)
O2 C5 C4 104.16(11)
O2 C5 C6 106.12(11)
C4 C5 C6 114.74(12)
O2 C5 C10 109.25(11)
C4 C5 C10 112.03(11)
C6 C5 C10 110.09(11)
C5 C6 C7 111.92(12)
C5 C6 H6A 109.2
C7 C6 H6A 109.2
C5 C6 H6B 109.2
C7 C6 H6B 109.2
H6A C6 H6B 107.9
C8 C7 C6 111.17(12)
C8 C7 H7A 109.4
C6 C7 H7A 109.4
C8 C7 H7B 109.4
C6 C7 H7B 109.4
H7A C7 H7B 108.0
O4 C8 O3 105.76(11)
O4 C8 C7 109.01(12)
O3 C8 C7 109.67(12)
O4 C8 C9 111.58(12)
O3 C8 C9 109.46(12)
C7 C8 C9 111.21(12)
C8 C9 C10 111.06(12)
C8 C9 H9A 109.4
C10 C9 H9A 109.4
C8 C9 H9B 109.4
C10 C9 H9B 109.4
H9A C9 H9B 108.0
C9 C10 C5 111.15(12)
C9 C10 H10A 109.4
C5 C10 H10A 109.4
C9 C10 H10B 109.4
C5 C10 H10B 109.4
H10A C10 H10B 108.0
O4 C11 C12 102.73(12)
O4 C11 H11A 111.2
C12 C11 H11A 111.2
O4 C11 H11B 111.2
C12 C11 H11B 111.2
H11A C11 H11B 109.1
O3 C12 C11 105.04(12)
O3 C12 H12A 110.7
C11 C12 H12A 110.7
O3 C12 H12B 110.7
C11 C12 H12B 110.7
H12A C12 H12B 108.8
C4 C13 C14 128.34(14)
C4 C13 H13 115.8
C14 C13 H13 115.8
C19 C14 C15 119.03(16)
C19 C14 C13 120.03(16)
C15 C14 C13 120.85(17)
C16 C15 C14 119.9(2)
C16 C15 H15 120.0
C14 C15 H15 120.0
C17 C16 C15 120.8(2)
C17 C16 H16 119.6
C15 C16 H16 119.6
C16 C17 C18 119.65(18)
C16 C17 H17 120.2
C18 C17 H17 120.2
C17 C18 C19 120.1(2)
C17 C18 H18 120.0
C19 C18 H18 120.0
C14 C19 C18 120.5(2)
C14 C19 H19 119.8
C18 C19 H19 119.8

loop_
_geom_bond_atom_site_label_1
_geom_bond_atom_site_label_2
_geom_bond_distance
O1 C1 1.4250(17)
O1 H1 0.85(3)
O2 C2 1.4334(17)
O2 C5 1.4492(16)
O3 C12 1.4253(18)
O3 C8 1.4366(17)
O4 C8 1.4214(18)
O4 C11 1.4322(19)
C1 C3 1.531(2)
C1 H1A 0.9900
C1 H1B 0.9900
C2 C3 1.527(2)
C2 H2A 0.9900
C2 H2B 0.9900
C3 C4 1.5220(19)
C3 H3 1.0000
C4 C13 1.330(2)
C4 C5 1.5279(19)
C5 C6 1.5283(19)
C5 C10 1.538(2)
C6 C7 1.5325(19)
C6 H6A 0.9900
C6 H6B 0.9900
C7 C8 1.513(2)
C7 H7A 0.9900
C7 H7B 0.9900
C8 C9 1.528(2)
C9 C10 1.528(2)
C9 H9A 0.9900
C9 H9B 0.9900
C10 H10A 0.9900
C10 H10B 0.9900
C11 C12 1.514(2)
C11 H11A 0.9900
C11 H11B 0.9900
C12 H12A 0.9900
C12 H12B 0.9900
C13 C14 1.493(2)
C13 H13 0.9500
C14 C19 1.391(3)
C14 C15 1.397(3)
C15 C16 1.394(3)
C15 H15 0.9500
C16 C17 1.378(4)
C16 H16 0.9500
C17 C18 1.386(4)
C17 H17 0.9500
C18 C19 1.396(3)
C18 H18 0.9500
C19 H19 0.9500

loop_
_geom_hbond_atom_site_label_D
_geom_hbond_atom_site_label_H
_geom_hbond_atom_site_label_A
_geom_hbond_distance_DH
_geom_hbond_distance_HA
_geom_hbond_distance_DA
_geom_hbond_angle_DHA
_geom_hbond_site_symmetry_A
O1 H1 O1 0.85(3) 1.84(3) 2.6895(10) 173(2) 5_564

loop_
_geom_torsion_atom_site_label_1
_geom_torsion_atom_site_label_2
_geom_torsion_atom_site_label_3
_geom_torsion_atom_site_label_4
_geom_torsion
C5 O2 C2 C3 39.76(14)
O2 C2 C3 C4 -32.38(14)
O2 C2 C3 C1 84.65(14)
O1 C1 C3 C4 171.51(12)
O1 C1 C3 C2 58.81(16)
C2 C3 C4 C13 -167.56(15)
C1 C3 C4 C13 72.35(18)
C2 C3 C4 C5 14.44(15)
C1 C3 C4 C5 -105.65(14)
C2 O2 C5 C4 -29.52(14)
C2 O2 C5 C6 -151.00(12)
C2 O2 C5 C10 90.34(13)
C13 C4 C5 O2 -169.78(16)
C3 C4 C5 O2 8.03(15)
C13 C4 C5 C6 -54.2(2)
C3 C4 C5 C6 123.60(13)
C13 C4 C5 C10 72.3(2)
C3 C4 C5 C10 -109.93(13)
O2 C5 C6 C7 -62.89(14)
C4 C5 C6 C7 -177.32(12)
C10 C5 C6 C7 55.21(15)
C5 C6 C7 C8 -55.57(15)
C11 O4 C8 O3 32.31(15)
C11 O4 C8 C7 150.15(12)
C11 O4 C8 C9 -86.63(14)
C12 O3 C8 O4 -15.79(16)
C12 O3 C8 C7 -133.19(13)
C12 O3 C8 C9 104.55(14)
C6 C7 C8 O4 178.85(11)
C6 C7 C8 O3 -65.80(15)
C6 C7 C8 C9 55.42(15)
O4 C8 C9 C10 -178.21(11)
O3 C8 C9 C10 65.08(15)
C7 C8 C9 C10 -56.26(15)
C8 C9 C10 C5 56.47(15)
O2 C5 C10 C9 60.48(14)
C4 C5 C10 C9 175.37(12)
C6 C5 C10 C9 -55.68(15)
C8 O4 C11 C12 -35.03(15)
C8 O3 C12 C11 -5.80(17)
O4 C11 C12 O3 24.85(16)
C3 C4 C13 C14 -177.77(16)
C5 C4 C13 C14 -0.3(3)
C4 C13 C14 C19 103.8(2)
C4 C13 C14 C15 -79.6(2)
C19 C14 C15 C16 -1.8(2)
C13 C14 C15 C16 -178.44(16)
C14 C15 C16 C17 0.3(3)
C15 C16 C17 C18 1.0(3)
C16 C17 C18 C19 -0.8(3)
C15 C14 C19 C18 2.1(3)
C13 C14 C19 C18 178.71(16)
C17 C18 C19 C14 -0.8(3)
